data_7002405
loop_
_publ_author_name
'Luckay, Robert C.'
'Sheng, Xia'
'Strasser, Christoph E.'
'Raubenheimer, Helgard G.'
'Safin, Damir A.'
'Babashkina, Maria G.'
'Klein, Axel'

_publ_section_title
;
 Competitive bulk liquid membrane transport and solvent extraction of
 some metal ions using RC(S)NHP(X)(OiPr)2 (X = O, S) as ionophores.
 Formation of the polynuclear complex of
 [Ag(N&#xE002;C--NP(S)(OiPr)2)]n
;
_journal_issue 39
_journal_name_full 'Dalton Transactions'
_journal_page_first 8227
_journal_page_last 8236
_journal_paper_doi 10.1039/b910650b
_journal_year 2009
_chemical_formula_moiety 'C56 H112 Ag8 N16 O16 P8 S8'
_chemical_formula_sum 'C56 H112 Ag8 N16 O16 P8 S8'
_chemical_formula_weight 2632.82
_chemical_name_systematic
;
?
;
_space_group_IT_number 14
_symmetry_cell_setting monoclinic
_symmetry_Int_Tables_number 14
_symmetry_space_group_name_Hall '-P 2ybc'
_symmetry_space_group_name_H-M 'P 1 21/c 1'
_atom_sites_solution_hydrogens geom
_atom_sites_solution_primary direct
_atom_sites_solution_secondary difmap
_audit_creation_method SHELXL-97
_cell_angle_alpha 90.00
_cell_angle_beta 112.081(3)
_cell_angle_gamma 90.00
_cell_formula_units_Z 4
_cell_length_a 28.204(4)
_cell_length_b 14.694(2)
_cell_length_c 25.550(4)
_cell_measurement_temperature 100(2)
_cell_volume 9812(2)
_computing_cell_refinement 'SAINT (Bruker, 2003)'
_computing_data_collection 'SMART (Bruker, 2002)'
_computing_data_reduction SAINT
_computing_molecular_graphics 'X-Seed (Barbour, 2001)'
_computing_publication_material X-Seed
_computing_structure_refinement 'SHELXL-97 (Sheldrick, 2008)'
_computing_structure_solution 'SHELXS-97 (Sheldrick, 2008)'
_diffrn_ambient_temperature 100(2)
_diffrn_measured_fraction_theta_full 0.993
_diffrn_measured_fraction_theta_max 0.993
_diffrn_measurement_device_type 'Bruker APEX CCD area-detector'
_diffrn_measurement_method \w-scans
_diffrn_radiation_monochromator graphite
_diffrn_radiation_source 'fine-focus sealed tube'
_diffrn_radiation_type MoK\a
_diffrn_radiation_wavelength 0.71073
_diffrn_reflns_av_R_equivalents 0.0657
_diffrn_reflns_av_sigmaI/netI 0.0823
_diffrn_reflns_limit_h_max 19
_diffrn_reflns_limit_h_min -35
_diffrn_reflns_limit_k_max 18
_diffrn_reflns_limit_k_min -18
_diffrn_reflns_limit_l_max 31
_diffrn_reflns_limit_l_min -30
_diffrn_reflns_number 55455
_diffrn_reflns_theta_full 26.50
_diffrn_reflns_theta_max 26.50
_diffrn_reflns_theta_min 1.59
_diffrn_standards_number 0
_exptl_absorpt_coefficient_mu 1.923
_exptl_absorpt_correction_T_max 0.9100
_exptl_absorpt_correction_T_min 0.3772
_exptl_absorpt_correction_type multi-scan
_exptl_absorpt_process_details 'SADABS (Bruker, 2002)'
_exptl_crystal_density_diffrn 1.782
_exptl_crystal_density_method 'not measured'
_exptl_crystal_F_000 5248
_exptl_crystal_size_max 0.63
_exptl_crystal_size_mid 0.05
_exptl_crystal_size_min 0.05
_refine_diff_density_max 1.935
_refine_diff_density_min -1.079
_refine_diff_density_rms 0.146
_refine_ls_extinction_method none
_refine_ls_goodness_of_fit_ref 1.099
_refine_ls_hydrogen_treatment constr
_refine_ls_matrix_type full
_refine_ls_number_parameters 1041
_refine_ls_number_reflns 20165
_refine_ls_number_restraints 0
_refine_ls_restrained_S_all 1.099
_refine_ls_R_factor_all 0.1187
_refine_ls_R_factor_gt 0.0761
_refine_ls_shift/su_max 0.001
_refine_ls_shift/su_mean 0.000
_refine_ls_structure_factor_coef Fsqd
_refine_ls_weighting_details 'calc w=1/[\s^2^(Fo^2^)+(0.0510P)^2^+10.6570P] where P=(Fo^2^+2Fc^2^)/3'
_refine_ls_weighting_scheme calc
_refine_ls_wR_factor_gt 0.1399
_refine_ls_wR_factor_ref 0.1564
_reflns_number_gt 13478
_reflns_number_total 20165
_reflns_threshold_expression I>2\s(I)
_cod_data_source_file B910650B.txt
_cod_data_source_block Compound3
_cod_original_sg_symbol_H-M 'P 21/c'
_cod_database_code 7002405

loop_
_symmetry_equiv_pos_as_xyz
'x, y, z'
'-x, y+1/2, -z+1/2'
'-x, -y, -z'
'x, -y-1/2, z-1/2'

loop_
_atom_site_label
_atom_site_type_symbol
_atom_site_fract_x
_atom_site_fract_y
_atom_site_fract_z
_atom_site_U_iso_or_equiv
_atom_site_adp_type
_atom_site_occupancy
_atom_site_symmetry_multiplicity
_atom_site_calc_flag
_atom_site_refinement_flags
_atom_site_disorder_assembly
_atom_site_disorder_group
Ag1 Ag 0.40287(2) 0.34210(4) 0.43954(3) 0.03970(17) Uani 1 1 d . . .
Ag2 Ag 0.54148(2) 0.41842(4) 0.53759(3) 0.04045(17) Uani 1 1 d . . .
Ag3 Ag 0.66422(2) 0.39338(4) 0.68936(3) 0.0492(2) Uani 1 1 d . . .
Ag4 Ag 0.71696(2) 0.58981(4) 0.69236(3) 0.03763(16) Uani 1 1 d . . .
Ag5 Ag 0.78566(2) 0.41257(4) 0.80956(3) 0.04018(17) Uani 1 1 d . . .
Ag6 Ag 0.84180(2) 0.61676(4) 0.80586(3) 0.04954(19) Uani 1 1 d . . .
Ag7 Ag 0.95776(3) 0.58532(4) 0.95587(3) 0.04366(18) Uani 1 1 d . . .
Ag8 Ag 0.89772(3) 0.36956(4) 0.94917(3) 0.04176(17) Uani 1 1 d . . .
S1 S 0.37492(7) 0.50393(12) 0.44368(7) 0.0288(4) Uani 1 1 d . . .
S2 S 0.49430(7) 0.28495(12) 0.47677(8) 0.0291(4) Uani 1 1 d . . .
S3 S 0.62857(7) 0.56349(12) 0.68384(7) 0.0278(4) Uani 1 1 d . . .
S4 S 0.79743(8) 0.65885(13) 0.69844(8) 0.0373(5) Uani 1 1 d . . .
S5 S 0.87381(7) 0.44443(12) 0.82018(8) 0.0306(4) Uani 1 1 d . . .
S6 S 0.70404(8) 0.34029(15) 0.79480(10) 0.0479(6) Uani 1 1 d . . .
S7 S 0.87121(7) 0.53202(12) 0.94533(8) 0.0299(4) Uani 1 1 d . . .
S8 S 0.98366(7) 0.28641(13) 0.98551(8) 0.0352(5) Uani 1 1 d . . .
P1 P 0.36179(7) 0.51682(13) 0.51495(8) 0.0287(4) Uani 1 1 d . . .
P2 P 0.48955(7) 0.20286(12) 0.53731(8) 0.0258(4) Uani 1 1 d . . .
P3 P 0.62697(7) 0.60936(13) 0.75690(8) 0.0251(4) Uani 1 1 d . . .
P4 P 0.78274(8) 0.78792(14) 0.71160(9) 0.0382(5) Uani 1 1 d . . .
P5 P 0.87758(7) 0.38683(13) 0.75128(8) 0.0280(4) Uani 1 1 d . . .
P6 P 0.72319(9) 0.21099(16) 0.78978(10) 0.0440(6) Uani 1 1 d . . .
P7 P 0.86399(7) 0.56050(13) 1.01888(8) 0.0281(4) Uani 1 1 d . . .
P8 P 0.97179(7) 0.21428(13) 1.04579(8) 0.0306(5) Uani 1 1 d . . .
O1 O 0.3196(2) 0.4492(4) 0.5158(2) 0.0501(16) Uani 1 1 d . . .
O2 O 0.3370(2) 0.6110(4) 0.5159(3) 0.0540(17) Uani 1 1 d . . .
O3 O 0.44564(19) 0.2452(3) 0.55330(19) 0.0315(12) Uani 1 1 d . . .
O4 O 0.47395(18) 0.1025(3) 0.5170(2) 0.0317(12) Uani 1 1 d . . .
O5 O 0.61490(19) 0.7133(3) 0.75344(19) 0.0302(12) Uani 1 1 d . . .
O6 O 0.58019(18) 0.5687(3) 0.7678(2) 0.0308(12) Uani 1 1 d . . .
O7 O 0.8313(2) 0.8489(4) 0.7260(2) 0.0483(15) Uani 1 1 d . . .
O8 O 0.7733(2) 0.7902(4) 0.7685(2) 0.0509(16) Uani 1 1 d . . .
O9 O 0.92678(18) 0.4183(3) 0.7420(2) 0.0353(13) Uani 1 1 d . . .
O10 O 0.88641(17) 0.2815(3) 0.75999(19) 0.0286(11) Uani 1 1 d . . .
O11 O 0.7364(4) 0.2000(6) 0.7371(4) 0.140(5) Uani 1 1 d . . .
O12 O 0.6761(2) 0.1462(4) 0.7763(2) 0.0474(15) Uani 1 1 d . . .
O13 O 0.84733(18) 0.6625(3) 1.0190(2) 0.0359(13) Uani 1 1 d . . .
O14 O 0.81788(19) 0.5088(4) 1.0245(2) 0.0383(13) Uani 1 1 d . . .
O15 O 0.9259(2) 0.2660(4) 1.0540(2) 0.0461(15) Uani 1 1 d . . .
O16 O 0.9542(2) 0.1145(4) 1.0272(2) 0.0450(15) Uani 1 1 d . . .
N1 N 0.4089(3) 0.5007(5) 0.5727(3) 0.053(2) Uani 1 1 d . . .
N2 N 0.4973(3) 0.4821(5) 0.5835(3) 0.0424(17) Uani 1 1 d . . .
N3 N 0.5407(2) 0.1852(4) 0.5898(3) 0.0389(16) Uani 1 1 d . . .
N4 N 0.6056(3) 0.3011(4) 0.6355(3) 0.0447(18) Uani 1 1 d . . .
N5 N 0.6757(2) 0.5924(4) 0.8132(2) 0.0337(15) Uani 1 1 d . . .
N6 N 0.7645(2) 0.5788(4) 0.8194(3) 0.0384(16) Uani 1 1 d . . .
N7 N 0.6604(3) 0.7572(5) 0.5995(3) 0.054(2) Uani 1 1 d . . .
N8 N 0.7384(3) 0.8357(4) 0.6604(3) 0.0466(18) Uani 1 1 d . . .
N9 N 0.7410(3) 0.4274(4) 0.6777(3) 0.0388(16) Uani 1 1 d . . .
N10 N 0.8315(2) 0.4015(4) 0.6925(3) 0.0366(16) Uani 1 1 d . . .
N11 N 0.7664(3) 0.1740(5) 0.8449(4) 0.061(2) Uani 1 1 d . . .
N12 N 0.8342(3) 0.2687(5) 0.9105(3) 0.055(2) Uani 1 1 d . . .
N13 N 0.9112(3) 0.5389(5) 1.0748(3) 0.0433(18) Uani 1 1 d . . .
N14 N 0.9963(3) 0.4944(5) 1.0806(3) 0.0460(18) Uani 1 1 d . . .
N15 N 1.0193(3) 0.1978(4) 1.1029(3) 0.0446(18) Uani 1 1 d . . .
N16 N 1.0927(2) 0.2987(5) 1.1446(3) 0.0416(17) Uani 1 1 d . . .
C1 C 0.4549(3) 0.4906(5) 0.5768(3) 0.0348(19) Uani 1 1 d . . .
C2 C 0.5742(3) 0.2474(5) 0.6132(3) 0.0312(17) Uani 1 1 d . . .
C3 C 0.7220(3) 0.5861(5) 0.8144(3) 0.0279(16) Uani 1 1 d . . .
C4 C 0.6977(3) 0.7923(5) 0.6290(3) 0.039(2) Uani 1 1 d . . .
C5 C 0.7844(3) 0.4142(5) 0.6861(3) 0.0305(17) Uani 1 1 d . . .
C6 C 0.8017(3) 0.2255(5) 0.8783(4) 0.043(2) Uani 1 1 d . . .
C7 C 0.9555(3) 0.5153(5) 1.0764(3) 0.0291(17) Uani 1 1 d . . .
C8 C 1.0568(3) 0.2537(5) 1.1240(3) 0.0326(18) Uani 1 1 d . . .
C9 C 0.2720(4) 0.4300(7) 0.4675(5) 0.065(3) Uani 1 1 d . . .
H39 H 0.2779 0.4406 0.4317 0.078 Uiso 1 1 calc R . .
C10 C 0.3573(4) 0.6956(6) 0.5071(4) 0.063(3) Uani 1 1 d . . .
H18A H 0.3887 0.6835 0.4989 0.076 Uiso 1 1 calc R . .
C11 C 0.4314(3) 0.2068(6) 0.5988(3) 0.043(2) Uani 1 1 d . . .
H20A H 0.4412 0.1411 0.6043 0.051 Uiso 1 1 calc R . .
C12 C 0.4236(3) 0.0776(5) 0.4747(3) 0.0344(18) Uani 1 1 d . . .
H16 H 0.3984 0.1270 0.4719 0.041 Uiso 1 1 calc R . .
C13 C 0.5819(3) 0.7638(5) 0.7026(3) 0.0352(19) Uani 1 1 d . . .
H10A H 0.5956 0.7560 0.6721 0.042 Uiso 1 1 calc R . .
C14 C 0.5775(3) 0.4710(5) 0.7792(3) 0.041(2) Uani 1 1 d . . .
H12 H 0.6088 0.4399 0.7787 0.049 Uiso 1 1 calc R . .
C15 C 0.8580(4) 0.8619(6) 0.6883(4) 0.052(2) Uani 1 1 d . . .
H26 H 0.8414 0.8254 0.6531 0.062 Uiso 1 1 calc R . .
C16 C 0.7570(4) 0.8665(6) 0.7917(4) 0.056(3) Uani 1 1 d . . .
H31 H 0.7308 0.9012 0.7604 0.067 Uiso 1 1 calc R . .
C17 C 0.9322(3) 0.5115(5) 0.7240(4) 0.043(2) Uani 1 1 d . . .
H15 H 0.9004 0.5464 0.7188 0.052 Uiso 1 1 calc R . .
C18 C 0.9165(3) 0.2375(5) 0.8137(3) 0.039(2) Uani 1 1 d . . .
H14 H 0.9042 0.2587 0.8436 0.046 Uiso 1 1 calc R . .
C19 C 0.7369(5) 0.1494(9) 0.7003(5) 0.103(5) Uani 1 1 d . . .
H49 H 0.7594 0.1030 0.7267 0.123 Uiso 1 1 calc R . .
C20 C 0.6474(4) 0.1392(7) 0.8119(5) 0.065(3) Uani 1 1 d . . .
H27 H 0.6577 0.1881 0.8412 0.078 Uiso 1 1 calc R . .
C21 C 0.8824(3) 0.7357(5) 1.0162(4) 0.040(2) Uani 1 1 d . . .
H22 H 0.9155 0.7082 1.0182 0.048 Uiso 1 1 calc R . .
C22 C 0.7648(3) 0.5226(6) 0.9839(4) 0.057(3) Uani 1 1 d . . .
H37 H 0.7639 0.5729 0.9572 0.068 Uiso 1 1 calc R . .
C23 C 0.9048(4) 0.2414(7) 1.0954(4) 0.058(3) Uani 1 1 d . . .
H38 H 0.9083 0.1741 1.1016 0.069 Uiso 1 1 calc R . .
C24 C 0.9147(3) 0.0914(6) 0.9719(4) 0.054(3) Uani 1 1 d . . .
H24 H 0.9051 0.1465 0.9472 0.064 Uiso 1 1 calc R . .
C25 C 0.2595(4) 0.3342(7) 0.4706(5) 0.085(4) Uani 1 1 d . . .
H48A H 0.2865 0.2960 0.4667 0.128 Uiso 1 1 calc R . .
H48B H 0.2269 0.3201 0.4400 0.128 Uiso 1 1 calc R . .
H48C H 0.2568 0.3221 0.5071 0.128 Uiso 1 1 calc R . .
C26 C 0.2320(5) 0.4918(9) 0.4692(8) 0.162(8) Uani 1 1 d . . .
H55A H 0.2008 0.4823 0.4357 0.243 Uiso 1 1 calc R . .
H55B H 0.2435 0.5549 0.4700 0.243 Uiso 1 1 calc R . .
H55C H 0.2248 0.4796 0.5032 0.243 Uiso 1 1 calc R . .
C27 C 0.3206(5) 0.7449(8) 0.4596(5) 0.107(5) Uani 1 1 d . . .
H52A H 0.3148 0.7113 0.4246 0.161 Uiso 1 1 calc R . .
H52B H 0.3342 0.8054 0.4571 0.161 Uiso 1 1 calc R . .
H52C H 0.2883 0.7510 0.4652 0.161 Uiso 1 1 calc R . .
C28 C 0.3726(5) 0.7496(8) 0.5617(4) 0.096(4) Uani 1 1 d . . .
H51A H 0.3429 0.7562 0.5725 0.144 Uiso 1 1 calc R . .
H51B H 0.3847 0.8100 0.5561 0.144 Uiso 1 1 calc R . .
H51C H 0.4000 0.7175 0.5917 0.144 Uiso 1 1 calc R . .
C29 C 0.3746(4) 0.2158(7) 0.5787(4) 0.068(3) Uani 1 1 d . . .
H42A H 0.3653 0.2804 0.5754 0.103 Uiso 1 1 calc R . .
H42B H 0.3624 0.1864 0.6057 0.103 Uiso 1 1 calc R . .
H42C H 0.3588 0.1865 0.5417 0.103 Uiso 1 1 calc R . .
C30 C 0.4598(4) 0.2583(7) 0.6519(3) 0.069(3) Uani 1 1 d . . .
H34A H 0.4967 0.2482 0.6630 0.103 Uiso 1 1 calc R . .
H34B H 0.4491 0.2370 0.6821 0.103 Uiso 1 1 calc R . .
H34C H 0.4524 0.3234 0.6455 0.103 Uiso 1 1 calc R . .
C31 C 0.4079(3) -0.0082(5) 0.4962(4) 0.047(2) Uani 1 1 d . . .
H19A H 0.4331 -0.0562 0.4997 0.071 Uiso 1 1 calc R . .
H19B H 0.3742 -0.0278 0.4696 0.071 Uiso 1 1 calc R . .
H19C H 0.4061 0.0034 0.5332 0.071 Uiso 1 1 calc R . .
C32 C 0.4283(3) 0.0656(5) 0.4184(3) 0.044(2) Uani 1 1 d . . .
H9A H 0.4416 0.1217 0.4083 0.067 Uiso 1 1 calc R . .
H9B H 0.3946 0.0518 0.3896 0.067 Uiso 1 1 calc R . .
H9C H 0.4519 0.0153 0.4207 0.067 Uiso 1 1 calc R . .
C33 C 0.5871(4) 0.8616(5) 0.7206(4) 0.051(2) Uani 1 1 d . . .
H25A H 0.5786 0.8681 0.7542 0.077 Uiso 1 1 calc R . .
H25B H 0.5639 0.8990 0.6899 0.077 Uiso 1 1 calc R . .
H25C H 0.6225 0.8816 0.7294 0.077 Uiso 1 1 calc R . .
C34 C 0.5285(3) 0.7284(6) 0.6823(3) 0.043(2) Uani 1 1 d . . .
H23A H 0.5283 0.6640 0.6722 0.065 Uiso 1 1 calc R . .
H23B H 0.5070 0.7631 0.6492 0.065 Uiso 1 1 calc R . .
H23C H 0.5150 0.7346 0.7124 0.065 Uiso 1 1 calc R . .
C35 C 0.5324(5) 0.4332(7) 0.7346(4) 0.086(4) Uani 1 1 d . . .
H36A H 0.5016 0.4635 0.7350 0.129 Uiso 1 1 calc R . .
H36B H 0.5303 0.3678 0.7410 0.129 Uiso 1 1 calc R . .
H36C H 0.5351 0.4429 0.6979 0.129 Uiso 1 1 calc R . .
C36 C 0.5760(4) 0.4632(6) 0.8370(4) 0.075(3) Uani 1 1 d . . .
H43A H 0.5461 0.4960 0.8381 0.112 Uiso 1 1 calc R . .
H43B H 0.6072 0.4896 0.8648 0.112 Uiso 1 1 calc R . .
H43C H 0.5737 0.3989 0.8459 0.112 Uiso 1 1 calc R . .
C37 C 0.8554(5) 0.9598(7) 0.6747(5) 0.089(4) Uani 1 1 d . . .
H32A H 0.8195 0.9783 0.6564 0.133 Uiso 1 1 calc R . .
H32B H 0.8733 0.9713 0.6491 0.133 Uiso 1 1 calc R . .
H32C H 0.8716 0.9949 0.7095 0.133 Uiso 1 1 calc R . .
C38 C 0.9122(4) 0.8314(9) 0.7186(6) 0.104(4) Uani 1 1 d . . .
H53A H 0.9279 0.8668 0.7533 0.156 Uiso 1 1 calc R . .
H53B H 0.9315 0.8407 0.6942 0.156 Uiso 1 1 calc R . .
H53C H 0.9127 0.7666 0.7280 0.156 Uiso 1 1 calc R . .
C39 C 0.8009(4) 0.9285(6) 0.8224(4) 0.068(3) Uani 1 1 d . . .
H29A H 0.8269 0.8948 0.8529 0.102 Uiso 1 1 calc R . .
H29B H 0.7887 0.9798 0.8383 0.102 Uiso 1 1 calc R . .
H29C H 0.8159 0.9513 0.7960 0.102 Uiso 1 1 calc R . .
C40 C 0.7323(4) 0.8286(7) 0.8304(4) 0.063(3) Uani 1 1 d . . .
H28A H 0.7036 0.7891 0.8087 0.094 Uiso 1 1 calc R . .
H28B H 0.7196 0.8789 0.8468 0.094 Uiso 1 1 calc R . .
H28C H 0.7575 0.7935 0.8607 0.094 Uiso 1 1 calc R . .
C41 C 0.9381(5) 0.5051(7) 0.6679(4) 0.098(5) Uani 1 1 d . . .
H47A H 0.9656 0.4622 0.6708 0.147 Uiso 1 1 calc R . .
H47B H 0.9465 0.5652 0.6572 0.147 Uiso 1 1 calc R . .
H47C H 0.9060 0.4837 0.6391 0.147 Uiso 1 1 calc R . .
C42 C 0.9757(4) 0.5552(7) 0.7688(4) 0.069(3) Uani 1 1 d . . .
H11A H 0.9708 0.5511 0.8047 0.104 Uiso 1 1 calc R . .
H11B H 0.9776 0.6193 0.7593 0.104 Uiso 1 1 calc R . .
H11C H 1.0075 0.5242 0.7722 0.104 Uiso 1 1 calc R . .
C43 C 0.9058(4) 0.1379(6) 0.8033(4) 0.073(3) Uani 1 1 d . . .
H44A H 0.8691 0.1269 0.7926 0.110 Uiso 1 1 calc R . .
H44B H 0.9249 0.1039 0.8378 0.110 Uiso 1 1 calc R . .
H44C H 0.9163 0.1177 0.7728 0.110 Uiso 1 1 calc R . .
C44 C 0.9718(3) 0.2604(6) 0.8307(4) 0.057(3) Uani 1 1 d . . .
H13A H 0.9826 0.2478 0.7992 0.086 Uiso 1 1 calc R . .
H13B H 0.9920 0.2234 0.8634 0.086 Uiso 1 1 calc R . .
H13C H 0.9770 0.3250 0.8406 0.086 Uiso 1 1 calc R . .
C45 C 0.7728(4) 0.1697(6) 0.6725(4) 0.060(3) Uani 1 1 d . . .
H1A H 0.7552 0.2044 0.6379 0.090 Uiso 1 1 calc R . .
H1B H 0.7858 0.1126 0.6631 0.090 Uiso 1 1 calc R . .
H1C H 0.8015 0.2055 0.6980 0.090 Uiso 1 1 calc R . .
C46 C 0.6952(4) 0.0839(6) 0.6701(4) 0.067(3) Uani 1 1 d . . .
H3A H 0.6766 0.0680 0.6944 0.100 Uiso 1 1 calc R . .
H3B H 0.7100 0.0287 0.6609 0.100 Uiso 1 1 calc R . .
H3C H 0.6716 0.1119 0.6353 0.100 Uiso 1 1 calc R . .
C47 C 0.6579(6) 0.0490(8) 0.8385(5) 0.112(5) Uani 1 1 d . . .
H46A H 0.6471 0.0019 0.8093 0.167 Uiso 1 1 calc R . .
H46B H 0.6390 0.0419 0.8636 0.167 Uiso 1 1 calc R . .
H46C H 0.6947 0.0430 0.8606 0.167 Uiso 1 1 calc R . .
C48 C 0.5926(5) 0.1503(10) 0.7737(8) 0.158(8) Uani 1 1 d . . .
H56A H 0.5872 0.2118 0.7577 0.236 Uiso 1 1 calc R . .
H56B H 0.5707 0.1408 0.7953 0.236 Uiso 1 1 calc R . .
H56C H 0.5840 0.1055 0.7431 0.236 Uiso 1 1 calc R . .
C49 C 0.8581(4) 0.7839(6) 0.9614(4) 0.062(3) Uani 1 1 d . . .
H30A H 0.8521 0.7407 0.9303 0.094 Uiso 1 1 calc R . .
H30B H 0.8808 0.8326 0.9586 0.094 Uiso 1 1 calc R . .
H30C H 0.8255 0.8100 0.9591 0.094 Uiso 1 1 calc R . .
C50 C 0.8919(3) 0.7958(6) 1.0671(4) 0.059(3) Uani 1 1 d . . .
H33A H 0.9164 0.8436 1.0679 0.089 Uiso 1 1 calc R . .
H33B H 0.9059 0.7591 1.1016 0.089 Uiso 1 1 calc R . .
H33C H 0.8597 0.8237 1.0649 0.089 Uiso 1 1 calc R . .
C51 C 0.7351(4) 0.5493(9) 1.0187(6) 0.110(5) Uani 1 1 d . . .
H54A H 0.7377 0.5012 1.0462 0.166 Uiso 1 1 calc R . .
H54B H 0.6992 0.5582 0.9942 0.166 Uiso 1 1 calc R . .
H54C H 0.7490 0.6061 1.0387 0.166 Uiso 1 1 calc R . .
C52 C 0.7467(4) 0.4358(8) 0.9518(5) 0.092(4) Uani 1 1 d . . .
H50A H 0.7624 0.4291 0.9237 0.138 Uiso 1 1 calc R . .
H50B H 0.7094 0.4373 0.9327 0.138 Uiso 1 1 calc R . .
H50C H 0.7566 0.3842 0.9781 0.138 Uiso 1 1 calc R . .
C53 C 0.8496(4) 0.2649(7) 1.0701(4) 0.070(3) Uani 1 1 d . . .
H40A H 0.8457 0.3312 1.0681 0.106 Uiso 1 1 calc R . .
H40B H 0.8321 0.2398 1.0935 0.106 Uiso 1 1 calc R . .
H40C H 0.8346 0.2392 1.0320 0.106 Uiso 1 1 calc R . .
C54 C 0.9329(4) 0.2884(7) 1.1501(4) 0.076(3) Uani 1 1 d . . .
H41A H 0.9695 0.2744 1.1627 0.114 Uiso 1 1 calc R . .
H41B H 0.9199 0.2674 1.1786 0.114 Uiso 1 1 calc R . .
H41C H 0.9279 0.3543 1.1450 0.114 Uiso 1 1 calc R . .
C55 C 0.8690(4) 0.0560(7) 0.9828(4) 0.069(3) Uani 1 1 d . . .
H45A H 0.8796 0.0048 1.0093 0.104 Uiso 1 1 calc R . .
H45B H 0.8428 0.0356 0.9472 0.104 Uiso 1 1 calc R . .
H45C H 0.8551 0.1046 0.9991 0.104 Uiso 1 1 calc R . .
C56 C 0.9367(4) 0.0203(7) 0.9461(4) 0.067(3) Uani 1 1 d . . .
H35A H 0.9674 0.0443 0.9415 0.101 Uiso 1 1 calc R . .
H35B H 0.9114 0.0032 0.9090 0.101 Uiso 1 1 calc R . .
H35C H 0.9459 -0.0334 0.9706 0.101 Uiso 1 1 calc R . .

loop_
_atom_site_aniso_label
_atom_site_aniso_U_11
_atom_site_aniso_U_22
_atom_site_aniso_U_33
_atom_site_aniso_U_23
_atom_site_aniso_U_13
_atom_site_aniso_U_12
Ag1 0.0346(4) 0.0389(3) 0.0394(4) 0.0020(3) 0.0069(3) 0.0043(3)
Ag2 0.0393(4) 0.0390(3) 0.0462(4) 0.0006(3) 0.0196(3) -0.0054(3)
Ag3 0.0301(4) 0.0376(4) 0.0575(5) 0.0019(3) -0.0090(3) -0.0077(3)
Ag4 0.0356(4) 0.0398(3) 0.0399(4) -0.0043(3) 0.0168(3) -0.0064(3)
Ag5 0.0357(4) 0.0439(4) 0.0395(4) -0.0026(3) 0.0124(3) -0.0065(3)
Ag6 0.0319(4) 0.0423(4) 0.0534(4) 0.0064(3) -0.0080(3) -0.0079(3)
Ag7 0.0385(4) 0.0457(4) 0.0525(4) 0.0022(3) 0.0236(3) -0.0007(3)
Ag8 0.0449(4) 0.0352(3) 0.0379(4) 0.0002(3) 0.0072(3) 0.0045(3)
S1 0.0307(11) 0.0316(10) 0.0234(10) -0.0025(8) 0.0094(9) -0.0027(8)
S2 0.0257(10) 0.0329(10) 0.0273(10) 0.0016(8) 0.0082(9) -0.0032(8)
S3 0.0260(10) 0.0339(10) 0.0211(9) -0.0050(8) 0.0061(8) 0.0012(8)
S4 0.0291(11) 0.0382(11) 0.0357(11) 0.0029(9) 0.0021(10) -0.0028(9)
S5 0.0274(11) 0.0328(10) 0.0263(10) -0.0055(8) 0.0040(9) 0.0020(8)
S6 0.0298(12) 0.0473(13) 0.0497(14) 0.0148(11) -0.0045(11) -0.0058(10)
S7 0.0280(11) 0.0320(10) 0.0248(10) 0.0002(8) 0.0045(9) -0.0013(8)
S8 0.0250(10) 0.0411(11) 0.0346(11) 0.0052(9) 0.0055(9) -0.0062(9)
P1 0.0210(10) 0.0398(11) 0.0262(10) -0.0006(9) 0.0098(9) -0.0007(9)
P2 0.0222(10) 0.0258(10) 0.0229(10) -0.0008(8) 0.0010(8) -0.0022(8)
P3 0.0181(10) 0.0343(11) 0.0203(9) -0.0021(8) 0.0042(8) -0.0006(8)
P4 0.0317(12) 0.0377(12) 0.0373(12) -0.0039(10) 0.0038(10) -0.0092(10)
P5 0.0186(10) 0.0336(11) 0.0273(10) -0.0007(8) 0.0034(9) 0.0025(8)
P6 0.0413(14) 0.0484(13) 0.0391(13) -0.0164(11) 0.0113(12) -0.0210(11)
P7 0.0178(10) 0.0380(11) 0.0268(10) 0.0016(9) 0.0063(9) 0.0029(8)
P8 0.0210(10) 0.0363(11) 0.0285(11) 0.0009(9) 0.0026(9) -0.0066(9)
O1 0.042(4) 0.072(4) 0.042(4) 0.005(3) 0.021(3) -0.012(3)
O2 0.069(5) 0.048(4) 0.062(4) 0.006(3) 0.045(4) 0.010(3)
O3 0.038(3) 0.031(3) 0.026(3) 0.001(2) 0.013(3) -0.007(2)
O4 0.021(3) 0.026(3) 0.034(3) -0.004(2) -0.005(2) -0.004(2)
O5 0.034(3) 0.032(3) 0.021(3) -0.004(2) 0.007(2) -0.004(2)
O6 0.024(3) 0.038(3) 0.031(3) -0.003(2) 0.012(2) -0.006(2)
O7 0.047(4) 0.050(4) 0.047(4) -0.010(3) 0.017(3) -0.017(3)
O8 0.051(4) 0.052(4) 0.045(4) -0.009(3) 0.013(3) -0.013(3)
O9 0.024(3) 0.038(3) 0.045(3) 0.005(3) 0.013(3) 0.005(2)
O10 0.020(3) 0.035(3) 0.028(3) -0.001(2) 0.005(2) 0.000(2)
O11 0.185(10) 0.162(9) 0.133(8) -0.120(7) 0.128(8) -0.139(8)
O12 0.041(4) 0.058(4) 0.038(3) -0.009(3) 0.009(3) -0.022(3)
O13 0.022(3) 0.039(3) 0.048(3) -0.003(3) 0.015(3) 0.002(2)
O14 0.020(3) 0.054(3) 0.038(3) 0.013(3) 0.008(3) -0.002(2)
O15 0.039(4) 0.066(4) 0.035(3) 0.005(3) 0.016(3) 0.002(3)
O16 0.038(3) 0.039(3) 0.038(3) 0.004(3) -0.008(3) -0.013(3)
N1 0.045(5) 0.092(6) 0.026(4) 0.001(4) 0.017(4) 0.016(4)
N2 0.031(4) 0.065(5) 0.029(4) -0.010(3) 0.008(3) 0.000(4)
N3 0.032(4) 0.029(3) 0.040(4) 0.005(3) -0.004(3) -0.007(3)
N4 0.032(4) 0.045(4) 0.038(4) 0.013(3) -0.009(3) -0.011(3)
N5 0.026(4) 0.049(4) 0.022(3) 0.001(3) 0.005(3) -0.003(3)
N6 0.023(4) 0.046(4) 0.036(4) 0.000(3) 0.000(3) -0.006(3)
N7 0.039(5) 0.046(4) 0.053(5) 0.010(4) -0.009(4) 0.004(4)
N8 0.044(4) 0.027(4) 0.056(5) -0.001(3) 0.004(4) -0.002(3)
N9 0.028(4) 0.038(4) 0.038(4) 0.000(3) -0.002(3) -0.004(3)
N10 0.031(4) 0.045(4) 0.031(4) 0.001(3) 0.009(3) 0.011(3)
N11 0.043(5) 0.034(4) 0.084(6) -0.003(4) -0.003(5) -0.001(4)
N12 0.045(5) 0.046(5) 0.054(5) 0.014(4) -0.005(4) 0.004(4)
N13 0.028(4) 0.075(5) 0.026(4) 0.005(3) 0.009(3) 0.015(4)
N14 0.024(4) 0.071(5) 0.038(4) -0.002(4) 0.006(3) 0.013(4)
N15 0.036(4) 0.044(4) 0.040(4) 0.013(3) -0.002(3) -0.017(3)
N16 0.026(4) 0.056(4) 0.038(4) 0.000(3) 0.006(3) -0.007(3)
C1 0.038(5) 0.045(5) 0.017(4) -0.003(3) 0.007(4) 0.009(4)
C2 0.024(4) 0.033(4) 0.034(4) 0.012(3) 0.007(4) -0.002(3)
C3 0.025(4) 0.033(4) 0.019(4) -0.005(3) 0.001(3) -0.008(3)
C4 0.036(5) 0.033(4) 0.037(5) 0.006(4) 0.002(4) 0.009(4)
C5 0.031(5) 0.028(4) 0.023(4) -0.003(3) 0.000(4) -0.009(3)
C6 0.030(5) 0.028(4) 0.057(6) 0.010(4) 0.001(5) 0.005(4)
C7 0.032(5) 0.032(4) 0.020(4) 0.002(3) 0.007(4) 0.000(3)
C8 0.022(4) 0.045(5) 0.029(4) 0.004(4) 0.008(4) 0.003(4)
C9 0.040(6) 0.087(8) 0.073(7) 0.012(6) 0.026(6) -0.010(6)
C10 0.100(9) 0.054(6) 0.049(6) 0.006(5) 0.044(6) 0.018(6)
C11 0.060(6) 0.045(5) 0.025(4) 0.002(4) 0.017(4) -0.015(4)
C12 0.023(4) 0.029(4) 0.038(5) -0.008(3) -0.003(4) 0.000(3)
C13 0.030(5) 0.047(5) 0.024(4) 0.000(4) 0.005(4) 0.004(4)
C14 0.043(5) 0.046(5) 0.042(5) -0.003(4) 0.025(5) -0.005(4)
C15 0.051(6) 0.052(6) 0.060(6) -0.016(5) 0.028(5) -0.016(5)
C16 0.061(7) 0.047(5) 0.057(6) -0.015(5) 0.020(6) -0.005(5)
C17 0.039(5) 0.038(5) 0.053(6) 0.008(4) 0.017(5) 0.000(4)
C18 0.039(5) 0.045(5) 0.029(4) 0.004(4) 0.010(4) 0.013(4)
C19 0.093(10) 0.143(12) 0.094(9) -0.083(9) 0.060(8) -0.068(9)
C20 0.061(7) 0.060(7) 0.088(8) -0.026(6) 0.046(7) -0.010(5)
C21 0.017(4) 0.031(4) 0.071(6) -0.014(4) 0.015(4) 0.003(3)
C22 0.031(5) 0.064(6) 0.063(7) 0.027(5) 0.003(5) -0.014(5)
C23 0.066(7) 0.061(6) 0.049(6) 0.005(5) 0.025(6) -0.015(5)
C24 0.043(6) 0.036(5) 0.052(6) 0.009(4) -0.017(5) -0.011(4)
C25 0.054(7) 0.097(9) 0.102(10) -0.014(7) 0.025(7) -0.027(7)
C26 0.051(9) 0.103(12) 0.30(2) 0.022(13) 0.029(12) 0.019(8)
C27 0.153(14) 0.075(9) 0.076(9) -0.006(7) 0.023(9) 0.013(9)
C28 0.124(12) 0.081(9) 0.065(8) -0.015(7) 0.015(8) -0.016(8)
C29 0.052(7) 0.103(9) 0.057(7) -0.008(6) 0.027(6) -0.020(6)
C30 0.084(8) 0.095(8) 0.029(5) -0.017(5) 0.023(5) -0.033(6)
C31 0.039(5) 0.051(5) 0.050(6) -0.005(4) 0.015(5) -0.017(4)
C32 0.062(6) 0.037(5) 0.022(4) 0.000(3) 0.002(4) -0.003(4)
C33 0.083(7) 0.038(5) 0.042(5) 0.007(4) 0.033(5) 0.012(5)
C34 0.036(5) 0.055(5) 0.027(4) 0.004(4) -0.002(4) 0.015(4)
C35 0.113(10) 0.088(8) 0.049(6) -0.003(6) 0.021(7) -0.059(8)
C36 0.114(10) 0.055(6) 0.043(6) 0.016(5) 0.015(6) -0.029(6)
C37 0.155(13) 0.057(7) 0.093(9) -0.008(6) 0.089(10) -0.017(7)
C38 0.049(8) 0.133(12) 0.125(12) 0.009(9) 0.027(8) -0.001(7)
C39 0.085(8) 0.061(6) 0.065(7) -0.024(5) 0.037(6) -0.031(6)
C40 0.059(7) 0.076(7) 0.054(6) -0.032(5) 0.022(6) -0.014(5)
C41 0.181(14) 0.072(8) 0.045(6) 0.009(6) 0.048(8) -0.039(8)
C42 0.073(8) 0.074(7) 0.050(6) 0.002(5) 0.010(6) -0.033(6)
C43 0.093(9) 0.042(6) 0.066(7) 0.016(5) 0.008(7) -0.007(6)
C44 0.035(5) 0.072(7) 0.050(6) 0.008(5) 0.000(5) 0.011(5)
C45 0.062(7) 0.069(6) 0.059(6) -0.030(5) 0.034(6) -0.011(5)
C46 0.091(8) 0.065(7) 0.042(6) -0.020(5) 0.023(6) -0.035(6)
C47 0.204(17) 0.084(9) 0.081(9) -0.004(7) 0.092(11) -0.039(10)
C48 0.049(9) 0.137(14) 0.28(2) -0.014(14) 0.048(12) -0.014(9)
C49 0.096(9) 0.038(5) 0.061(7) -0.004(5) 0.039(6) 0.002(5)
C50 0.041(6) 0.055(6) 0.062(6) -0.020(5) -0.003(5) 0.009(5)
C51 0.034(6) 0.131(11) 0.165(14) -0.046(10) 0.037(8) 0.015(7)
C52 0.040(7) 0.121(11) 0.094(10) -0.020(8) 0.001(7) -0.021(7)
C53 0.061(7) 0.089(8) 0.075(8) -0.008(6) 0.041(7) -0.004(6)
C54 0.104(10) 0.090(8) 0.046(6) -0.009(6) 0.043(7) -0.019(7)
C55 0.054(7) 0.060(6) 0.082(8) -0.022(6) 0.014(6) -0.018(5)
C56 0.060(7) 0.087(8) 0.043(6) -0.015(5) 0.005(5) -0.026(6)

loop_
_atom_type_symbol
_atom_type_description
_atom_type_scat_dispersion_real
_atom_type_scat_dispersion_imag
_atom_type_scat_source
C C 0.0033 0.0016 'International Tables Vol C Tables 4.2.6.8 and 6.1.1.4'
H H 0.0000 0.0000 'International Tables Vol C Tables 4.2.6.8 and 6.1.1.4'
N N 0.0061 0.0033 'International Tables Vol C Tables 4.2.6.8 and 6.1.1.4'
O O 0.0106 0.0060 'International Tables Vol C Tables 4.2.6.8 and 6.1.1.4'
P P 0.1023 0.0942 'International Tables Vol C Tables 4.2.6.8 and 6.1.1.4'
S S 0.1246 0.1234 'International Tables Vol C Tables 4.2.6.8 and 6.1.1.4'
Ag Ag -0.8971 1.1015 'International Tables Vol C Tables 4.2.6.8 and 6.1.1.4'

loop_
_geom_angle_atom_site_label_1
_geom_angle_atom_site_label_2
_geom_angle_atom_site_label_3
_geom_angle
_geom_angle_site_symmetry_1
_geom_angle_site_symmetry_3
_geom_angle_publ_flag
N7 Ag1 S1 115.23(19) 3_666 . ?
N7 Ag1 S2 118.77(19) 3_666 . ?
S1 Ag1 S2 125.98(6) . . ?
N2 Ag2 S1 112.59(18) . 3_666 ?
N2 Ag2 S2 112.32(18) . . ?
S1 Ag2 S2 135.08(6) 3_666 . ?
N4 Ag3 N9 124.7(2) . . ?
N4 Ag3 S6 113.21(17) . . ?
N9 Ag3 S6 97.73(17) . . ?
N4 Ag3 S3 111.49(18) . . ?
N9 Ag3 S3 98.08(16) . . ?
S6 Ag3 S3 109.86(7) . . ?
N4 Ag3 Ag4 143.39(17) . . ?
N9 Ag3 Ag4 51.33(16) . . ?
S6 Ag3 Ag4 103.06(5) . . ?
S3 Ag3 Ag4 47.83(4) . . ?
S4 Ag4 S3 164.45(7) . . ?
S4 Ag4 N9 96.12(16) . . ?
S3 Ag4 N9 99.04(16) . . ?
S4 Ag4 Ag3 141.44(5) . . ?
S3 Ag4 Ag3 54.10(5) . . ?
N9 Ag4 Ag3 46.03(15) . . ?
S6 Ag5 S5 164.87(8) . . ?
S6 Ag5 N6 100.96(16) . . ?
S5 Ag5 N6 94.14(15) . . ?
N16 Ag6 N6 131.5(2) 3_767 . ?
N16 Ag6 S4 115.95(18) 3_767 . ?
N6 Ag6 S4 95.97(16) . . ?
N16 Ag6 S5 106.90(18) 3_767 . ?
N6 Ag6 S5 92.21(16) . . ?
S4 Ag6 S5 111.76(6) . . ?
N14 Ag7 S7 119.9(2) 3_767 . ?
N14 Ag7 S8 106.53(19) 3_767 3_767 ?
S7 Ag7 S8 133.05(7) . 3_767 ?
N12 Ag8 S7 115.85(19) . . ?
N12 Ag8 S8 109.59(19) . . ?
S7 Ag8 S8 134.53(7) . . ?
P1 S1 Ag2 105.48(9) . 3_666 ?
P1 S1 Ag1 107.20(10) . . ?
Ag2 S1 Ag1 98.71(7) 3_666 . ?
P2 S2 Ag1 97.77(9) . . ?
P2 S2 Ag2 99.42(9) . . ?
Ag1 S2 Ag2 101.46(7) . . ?
P3 S3 Ag4 104.06(9) . . ?
P3 S3 Ag3 113.89(9) . . ?
Ag4 S3 Ag3 78.07(5) . . ?
P4 S4 Ag4 99.15(10) . . ?
P4 S4 Ag6 95.46(10) . . ?
Ag4 S4 Ag6 92.00(7) . . ?
P5 S5 Ag5 102.15(9) . . ?
P5 S5 Ag6 114.21(10) . . ?
Ag5 S5 Ag6 83.62(6) . . ?
P6 S6 Ag5 99.36(11) . . ?
P6 S6 Ag3 103.87(12) . . ?
Ag5 S6 Ag3 92.54(8) . . ?
P7 S7 Ag7 105.93(10) . . ?
P7 S7 Ag8 107.29(9) . . ?
Ag7 S7 Ag8 91.70(7) . . ?
P8 S8 Ag8 97.05(10) . . ?
P8 S8 Ag7 101.31(10) . 3_767 ?
Ag8 S8 Ag7 100.04(7) . 3_767 ?
O1 P1 O2 102.6(3) . . ?
O1 P1 N1 105.6(4) . . ?
O2 P1 N1 110.0(4) . . ?
O1 P1 S1 110.9(2) . . ?
O2 P1 S1 109.7(2) . . ?
N1 P1 S1 117.0(3) . . ?
N3 P2 O3 113.7(3) . . ?
N3 P2 O4 100.3(3) . . ?
O3 P2 O4 107.9(3) . . ?
N3 P2 S2 116.7(3) . . ?
O3 P2 S2 104.5(2) . . ?
O4 P2 S2 113.7(2) . . ?
O5 P3 O6 101.7(3) . . ?
O5 P3 N5 107.5(3) . . ?
O6 P3 N5 106.2(3) . . ?
O5 P3 S3 111.0(2) . . ?
O6 P3 S3 110.7(2) . . ?
N5 P3 S3 118.4(2) . . ?
O7 P4 O8 102.1(3) . . ?
O7 P4 N8 106.8(3) . . ?
O8 P4 N8 113.2(4) . . ?
O7 P4 S4 111.4(3) . . ?
O8 P4 S4 107.1(2) . . ?
N8 P4 S4 115.4(3) . . ?
O9 P5 O10 102.2(3) . . ?
O9 P5 N10 105.9(3) . . ?
O10 P5 N10 107.3(3) . . ?
O9 P5 S5 110.7(2) . . ?
O10 P5 S5 110.6(2) . . ?
N10 P5 S5 118.8(2) . . ?
O11 P6 O12 102.1(4) . . ?
O11 P6 N11 112.8(6) . . ?
O12 P6 N11 107.2(4) . . ?
O11 P6 S6 108.5(4) . . ?
O12 P6 S6 111.5(3) . . ?
N11 P6 S6 114.2(3) . . ?
O14 P7 O13 101.8(3) . . ?
O14 P7 N13 105.6(3) . . ?
O13 P7 N13 110.0(3) . . ?
O14 P7 S7 111.5(2) . . ?
O13 P7 S7 109.6(2) . . ?
N13 P7 S7 117.2(3) . . ?
O16 P8 N15 101.4(3) . . ?
O16 P8 O15 108.0(3) . . ?
N15 P8 O15 113.7(4) . . ?
O16 P8 S8 112.9(2) . . ?
N15 P8 S8 117.5(3) . . ?
O15 P8 S8 103.3(2) . . ?
C9 O1 P1 124.9(5) . . ?
C10 O2 P1 124.4(6) . . ?
C11 O3 P2 121.8(5) . . ?
C12 O4 P2 123.3(4) . . ?
C13 O5 P3 126.3(4) . . ?
C14 O6 P3 121.1(5) . . ?
C15 O7 P4 123.5(5) . . ?
C16 O8 P4 126.5(6) . . ?
C17 O9 P5 121.8(5) . . ?
C18 O10 P5 125.0(4) . . ?
C19 O11 P6 146.0(9) . . ?
C20 O12 P6 122.8(5) . . ?
C21 O13 P7 119.2(4) . . ?
C22 O14 P7 121.8(5) . . ?
C23 O15 P8 124.1(6) . . ?
C24 O16 P8 123.1(5) . . ?
C1 N1 P1 124.6(6) . . ?
C1 N2 Ag2 136.8(6) . . ?
C2 N3 P2 123.6(5) . . ?
C2 N4 Ag3 171.2(6) . . ?
C3 N5 P3 123.4(5) . . ?
C3 N6 Ag6 156.7(6) . . ?
C3 N6 Ag5 110.3(5) . . ?
Ag6 N6 Ag5 87.1(2) . . ?
C4 N7 Ag1 163.6(7) . 3_666 ?
C4 N8 P4 122.1(6) . . ?
C5 N9 Ag3 152.6(6) . . ?
C5 N9 Ag4 116.4(5) . . ?
Ag3 N9 Ag4 82.6(2) . . ?
C5 N10 P5 125.3(6) . . ?
C6 N11 P6 122.5(6) . . ?
C6 N12 Ag8 163.2(7) . . ?
C7 N13 P7 124.4(5) . . ?
C7 N14 Ag7 145.8(6) . 3_767 ?
C8 N15 P8 124.4(6) . . ?
C8 N16 Ag6 172.0(6) . 3_767 ?
N2 C1 N1 176.6(8) . . ?
N4 C2 N3 177.5(9) . . ?
N6 C3 N5 175.1(8) . . ?
N7 C4 N8 176.7(9) . . ?
N9 C5 N10 176.8(8) . . ?
N12 C6 N11 176.7(9) . . ?
N14 C7 N13 176.8(8) . . ?
N16 C8 N15 175.1(9) . . ?
C26 C9 C25 113.0(9) . . ?
C26 C9 O1 109.1(10) . . ?
C25 C9 O1 107.6(9) . . ?
C26 C9 H39 109.0 . . ?
C25 C9 H39 109.0 . . ?
O1 C9 H39 109.0 . . ?
O2 C10 C27 111.3(10) . . ?
O2 C10 C28 107.7(8) . . ?
C27 C10 C28 111.9(9) . . ?
O2 C10 H18A 108.6 . . ?
C27 C10 H18A 108.6 . . ?
C28 C10 H18A 108.6 . . ?
O3 C11 C30 108.0(6) . . ?
O3 C11 C29 105.6(7) . . ?
C30 C11 C29 114.1(8) . . ?
O3 C11 H20A 109.7 . . ?
C30 C11 H20A 109.7 . . ?
C29 C11 H20A 109.7 . . ?
O4 C12 C32 108.9(6) . . ?
O4 C12 C31 105.9(6) . . ?
C32 C12 C31 113.2(6) . . ?
O4 C12 H16 109.6 . . ?
C32 C12 H16 109.6 . . ?
C31 C12 H16 109.6 . . ?
O5 C13 C34 110.5(6) . . ?
O5 C13 C33 104.7(6) . . ?
C34 C13 C33 114.4(7) . . ?
O5 C13 H10A 109.0 . . ?
C34 C13 H10A 109.0 . . ?
C33 C13 H10A 109.0 . . ?
C35 C14 O6 108.1(7) . . ?
C35 C14 C36 113.6(8) . . ?
O6 C14 C36 107.1(6) . . ?
C35 C14 H12 109.3 . . ?
O6 C14 H12 109.3 . . ?
C36 C14 H12 109.3 . . ?
O7 C15 C37 107.1(7) . . ?
O7 C15 C38 107.7(8) . . ?
C37 C15 C38 111.3(9) . . ?
O7 C15 H26 110.2 . . ?
C37 C15 H26 110.2 . . ?
C38 C15 H26 110.2 . . ?
O8 C16 C39 111.3(8) . . ?
O8 C16 C40 106.4(7) . . ?
C39 C16 C40 112.0(8) . . ?
O8 C16 H31 109.0 . . ?
C39 C16 H31 109.0 . . ?
C40 C16 H31 109.0 . . ?
C42 C17 O9 108.4(7) . . ?
C42 C17 C41 114.3(8) . . ?
O9 C17 C41 107.6(7) . . ?
C42 C17 H15 108.8 . . ?
O9 C17 H15 108.8 . . ?
C41 C17 H15 108.8 . . ?
O10 C18 C44 110.4(7) . . ?
O10 C18 C43 105.0(7) . . ?
C44 C18 C43 113.0(8) . . ?
O10 C18 H14 109.4 . . ?
C44 C18 H14 109.4 . . ?
C43 C18 H14 109.4 . . ?
O11 C19 C45 117.8(10) . . ?
O11 C19 C46 124.3(10) . . ?
C45 C19 C46 115.8(9) . . ?
O11 C19 H49 94.9 . . ?
C45 C19 H49 94.9 . . ?
C46 C19 H49 94.9 . . ?
O12 C20 C47 107.2(8) . . ?
O12 C20 C48 105.7(10) . . ?
C47 C20 C48 112.4(11) . . ?
O12 C20 H27 110.5 . . ?
C47 C20 H27 110.5 . . ?
C48 C20 H27 110.5 . . ?
O13 C21 C49 108.1(7) . . ?
O13 C21 C50 106.8(7) . . ?
C49 C21 C50 113.8(7) . . ?
O13 C21 H22 109.4 . . ?
C49 C21 H22 109.4 . . ?
C50 C21 H22 109.4 . . ?
C51 C22 O14 105.5(8) . . ?
C51 C22 C52 113.7(9) . . ?
O14 C22 C52 108.2(8) . . ?
C51 C22 H37 109.8 . . ?
O14 C22 H37 109.8 . . ?
C52 C22 H37 109.8 . . ?
O15 C23 C54 110.5(7) . . ?
O15 C23 C53 106.1(7) . . ?
C54 C23 C53 113.7(9) . . ?
O15 C23 H38 108.8 . . ?
C54 C23 H38 108.8 . . ?
C53 C23 H38 108.8 . . ?
O16 C24 C56 107.2(7) . . ?
O16 C24 C55 107.1(8) . . ?
C56 C24 C55 111.5(7) . . ?
O16 C24 H24 110.3 . . ?
C56 C24 H24 110.3 . . ?
C55 C24 H24 110.3 . . ?
C9 C25 H48A 109.5 . . ?
C9 C25 H48B 109.5 . . ?
H48A C25 H48B 109.5 . . ?
C9 C25 H48C 109.5 . . ?
H48A C25 H48C 109.5 . . ?
H48B C25 H48C 109.5 . . ?
C9 C26 H55A 109.5 . . ?
C9 C26 H55B 109.5 . . ?
H55A C26 H55B 109.5 . . ?
C9 C26 H55C 109.5 . . ?
H55A C26 H55C 109.5 . . ?
H55B C26 H55C 109.5 . . ?
C10 C27 H52A 109.5 . . ?
C10 C27 H52B 109.5 . . ?
H52A C27 H52B 109.5 . . ?
C10 C27 H52C 109.5 . . ?
H52A C27 H52C 109.5 . . ?
H52B C27 H52C 109.5 . . ?
C10 C28 H51A 109.5 . . ?
C10 C28 H51B 109.5 . . ?
H51A C28 H51B 109.5 . . ?
C10 C28 H51C 109.5 . . ?
H51A C28 H51C 109.5 . . ?
H51B C28 H51C 109.5 . . ?
C11 C29 H42A 109.5 . . ?
C11 C29 H42B 109.5 . . ?
H42A C29 H42B 109.5 . . ?
C11 C29 H42C 109.5 . . ?
H42A C29 H42C 109.5 . . ?
H42B C29 H42C 109.5 . . ?
C11 C30 H34A 109.5 . . ?
C11 C30 H34B 109.5 . . ?
H34A C30 H34B 109.5 . . ?
C11 C30 H34C 109.5 . . ?
H34A C30 H34C 109.5 . . ?
H34B C30 H34C 109.5 . . ?
C12 C31 H19A 109.5 . . ?
C12 C31 H19B 109.5 . . ?
H19A C31 H19B 109.5 . . ?
C12 C31 H19C 109.5 . . ?
H19A C31 H19C 109.5 . . ?
H19B C31 H19C 109.5 . . ?
C12 C32 H9A 109.5 . . ?
C12 C32 H9B 109.5 . . ?
H9A C32 H9B 109.5 . . ?
C12 C32 H9C 109.5 . . ?
H9A C32 H9C 109.5 . . ?
H9B C32 H9C 109.5 . . ?
C13 C33 H25A 109.5 . . ?
C13 C33 H25B 109.5 . . ?
H25A C33 H25B 109.5 . . ?
C13 C33 H25C 109.5 . . ?
H25A C33 H25C 109.5 . . ?
H25B C33 H25C 109.5 . . ?
C13 C34 H23A 109.5 . . ?
C13 C34 H23B 109.5 . . ?
H23A C34 H23B 109.5 . . ?
C13 C34 H23C 109.5 . . ?
H23A C34 H23C 109.5 . . ?
H23B C34 H23C 109.5 . . ?
C14 C35 H36A 109.5 . . ?
C14 C35 H36B 109.5 . . ?
H36A C35 H36B 109.5 . . ?
C14 C35 H36C 109.5 . . ?
H36A C35 H36C 109.5 . . ?
H36B C35 H36C 109.5 . . ?
C14 C36 H43A 109.5 . . ?
C14 C36 H43B 109.5 . . ?
H43A C36 H43B 109.5 . . ?
C14 C36 H43C 109.5 . . ?
H43A C36 H43C 109.5 . . ?
H43B C36 H43C 109.5 . . ?
C15 C37 H32A 109.5 . . ?
C15 C37 H32B 109.5 . . ?
H32A C37 H32B 109.5 . . ?
C15 C37 H32C 109.5 . . ?
H32A C37 H32C 109.5 . . ?
H32B C37 H32C 109.5 . . ?
C15 C38 H53A 109.5 . . ?
C15 C38 H53B 109.5 . . ?
H53A C38 H53B 109.5 . . ?
C15 C38 H53C 109.5 . . ?
H53A C38 H53C 109.5 . . ?
H53B C38 H53C 109.5 . . ?
C16 C39 H29A 109.5 . . ?
C16 C39 H29B 109.5 . . ?
H29A C39 H29B 109.5 . . ?
C16 C39 H29C 109.5 . . ?
H29A C39 H29C 109.5 . . ?
H29B C39 H29C 109.5 . . ?
C16 C40 H28A 109.5 . . ?
C16 C40 H28B 109.5 . . ?
H28A C40 H28B 109.5 . . ?
C16 C40 H28C 109.5 . . ?
H28A C40 H28C 109.5 . . ?
H28B C40 H28C 109.5 . . ?
C17 C41 H47A 109.5 . . ?
C17 C41 H47B 109.5 . . ?
H47A C41 H47B 109.5 . . ?
C17 C41 H47C 109.5 . . ?
H47A C41 H47C 109.5 . . ?
H47B C41 H47C 109.5 . . ?
C17 C42 H11A 109.5 . . ?
C17 C42 H11B 109.5 . . ?
H11A C42 H11B 109.5 . . ?
C17 C42 H11C 109.5 . . ?
H11A C42 H11C 109.5 . . ?
H11B C42 H11C 109.5 . . ?
C18 C43 H44A 109.5 . . ?
C18 C43 H44B 109.5 . . ?
H44A C43 H44B 109.5 . . ?
C18 C43 H44C 109.5 . . ?
H44A C43 H44C 109.5 . . ?
H44B C43 H44C 109.5 . . ?
C18 C44 H13A 109.5 . . ?
C18 C44 H13B 109.5 . . ?
H13A C44 H13B 109.5 . . ?
C18 C44 H13C 109.5 . . ?
H13A C44 H13C 109.5 . . ?
H13B C44 H13C 109.5 . . ?
C19 C45 H1A 109.5 . . ?
C19 C45 H1B 109.5 . . ?
H1A C45 H1B 109.5 . . ?
C19 C45 H1C 109.5 . . ?
H1A C45 H1C 109.5 . . ?
H1B C45 H1C 109.5 . . ?
C19 C46 H3A 109.5 . . ?
C19 C46 H3B 109.5 . . ?
H3A C46 H3B 109.5 . . ?
C19 C46 H3C 109.5 . . ?
H3A C46 H3C 109.5 . . ?
H3B C46 H3C 109.5 . . ?
C20 C47 H46A 109.5 . . ?
C20 C47 H46B 109.5 . . ?
H46A C47 H46B 109.5 . . ?
C20 C47 H46C 109.5 . . ?
H46A C47 H46C 109.5 . . ?
H46B C47 H46C 109.5 . . ?
C20 C48 H56A 109.5 . . ?
C20 C48 H56B 109.5 . . ?
H56A C48 H56B 109.5 . . ?
C20 C48 H56C 109.5 . . ?
H56A C48 H56C 109.5 . . ?
H56B C48 H56C 109.5 . . ?
C21 C49 H30A 109.5 . . ?
C21 C49 H30B 109.5 . . ?
H30A C49 H30B 109.5 . . ?
C21 C49 H30C 109.5 . . ?
H30A C49 H30C 109.5 . . ?
H30B C49 H30C 109.5 . . ?
C21 C50 H33A 109.5 . . ?
C21 C50 H33B 109.5 . . ?
H33A C50 H33B 109.5 . . ?
C21 C50 H33C 109.5 . . ?
H33A C50 H33C 109.5 . . ?
H33B C50 H33C 109.5 . . ?
C22 C51 H54A 109.5 . . ?
C22 C51 H54B 109.5 . . ?
H54A C51 H54B 109.5 . . ?
C22 C51 H54C 109.5 . . ?
H54A C51 H54C 109.5 . . ?
H54B C51 H54C 109.5 . . ?
C22 C52 H50A 109.5 . . ?
C22 C52 H50B 109.5 . . ?
H50A C52 H50B 109.5 . . ?
C22 C52 H50C 109.5 . . ?
H50A C52 H50C 109.5 . . ?
H50B C52 H50C 109.5 . . ?
C23 C53 H40A 109.5 . . ?
C23 C53 H40B 109.5 . . ?
H40A C53 H40B 109.5 . . ?
C23 C53 H40C 109.5 . . ?
H40A C53 H40C 109.5 . . ?
H40B C53 H40C 109.5 . . ?
C23 C54 H41A 109.5 . . ?
C23 C54 H41B 109.5 . . ?
H41A C54 H41B 109.5 . . ?
C23 C54 H41C 109.5 . . ?
H41A C54 H41C 109.5 . . ?
H41B C54 H41C 109.5 . . ?
C24 C55 H45A 109.5 . . ?
C24 C55 H45B 109.5 . . ?
H45A C55 H45B 109.5 . . ?
C24 C55 H45C 109.5 . . ?
H45A C55 H45C 109.5 . . ?
H45B C55 H45C 109.5 . . ?
C24 C56 H35A 109.5 . . ?
C24 C56 H35B 109.5 . . ?
H35A C56 H35B 109.5 . . ?
C24 C56 H35C 109.5 . . ?
H35A C56 H35C 109.5 . . ?
H35B C56 H35C 109.5 . . ?

loop_
_geom_bond_atom_site_label_1
_geom_bond_atom_site_label_2
_geom_bond_distance
_geom_bond_site_symmetry_2
_geom_bond_publ_flag
Ag1 N7 2.229(7) 3_666 ?
Ag1 S1 2.5199(19) . ?
Ag1 S2 2.533(2) . ?
Ag2 N2 2.215(7) . ?
Ag2 S1 2.498(2) 3_666 ?
Ag2 S2 2.5450(19) . ?
Ag3 N4 2.180(7) . ?
Ag3 N9 2.347(7) . ?
Ag3 S6 2.618(2) . ?
Ag3 S3 2.6780(19) . ?
Ag3 Ag4 3.2346(9) . ?
Ag4 S4 2.437(2) . ?
Ag4 S3 2.450(2) . ?
Ag4 N9 2.547(6) . ?
Ag5 S6 2.433(2) . ?
Ag5 S5 2.442(2) . ?
Ag5 N6 2.550(7) . ?
Ag6 N16 2.191(7) 3_767 ?
Ag6 N6 2.399(7) . ?
Ag6 S4 2.627(2) . ?
Ag6 S5 2.667(2) . ?
Ag7 N14 2.197(7) 3_767 ?
Ag7 S7 2.480(2) . ?
Ag7 S8 2.582(2) 3_767 ?
Ag8 N12 2.248(8) . ?
Ag8 S7 2.4925(19) . ?
Ag8 S8 2.557(2) . ?
S1 P1 1.999(3) . ?
S1 Ag2 2.498(2) 3_666 ?
S2 P2 2.005(3) . ?
S3 P3 2.001(2) . ?
S4 P4 1.997(3) . ?
S5 P5 1.992(3) . ?
S6 P6 1.992(3) . ?
S7 P7 2.009(3) . ?
S8 P8 1.999(3) . ?
S8 Ag7 2.582(2) 3_767 ?
P1 O1 1.556(6) . ?
P1 O2 1.556(6) . ?
P1 N1 1.589(7) . ?
P2 N3 1.579(6) . ?
P2 O3 1.571(5) . ?
P2 O4 1.571(5) . ?
P3 O5 1.561(5) . ?
P3 O6 1.566(5) . ?
P3 N5 1.592(6) . ?
P4 O7 1.562(6) . ?
P4 O8 1.575(6) . ?
P4 N8 1.593(7) . ?
P5 O9 1.563(5) . ?
P5 O10 1.570(5) . ?
P5 N10 1.588(6) . ?
P6 O11 1.534(7) . ?
P6 O12 1.563(6) . ?
P6 N11 1.573(8) . ?
P7 O14 1.559(5) . ?
P7 O13 1.571(5) . ?
P7 N13 1.576(7) . ?
P8 O16 1.563(5) . ?
P8 N15 1.585(7) . ?
P8 O15 1.582(6) . ?
O1 C9 1.470(11) . ?
O2 C10 1.422(11) . ?
O3 C11 1.478(8) . ?
O4 C12 1.473(8) . ?
O5 C13 1.481(8) . ?
O6 C14 1.472(9) . ?
O7 C15 1.438(10) . ?
O8 C16 1.422(10) . ?
O9 C17 1.471(9) . ?
O10 C18 1.464(8) . ?
O11 C19 1.204(11) . ?
O12 C20 1.430(10) . ?
O13 C21 1.482(9) . ?
O14 C22 1.481(10) . ?
O15 C23 1.440(10) . ?
O16 C24 1.473(9) . ?
N1 C1 1.269(10) . ?
N2 C1 1.149(9) . ?
N3 C2 1.288(9) . ?
N4 C2 1.164(9) . ?
N5 C3 1.298(9) . ?
N6 C3 1.160(9) . ?
N7 C4 1.160(10) . ?
N7 Ag1 2.229(7) 3_666 ?
N8 C4 1.295(10) . ?
N9 C5 1.176(9) . ?
N10 C5 1.291(10) . ?
N11 C6 1.286(11) . ?
N12 C6 1.162(10) . ?
N13 C7 1.282(9) . ?
N14 C7 1.156(9) . ?
N14 Ag7 2.197(7) 3_767 ?
N15 C8 1.287(10) . ?
N16 C8 1.158(9) . ?
N16 Ag6 2.191(7) 3_767 ?
C9 C26 1.464(15) . ?
C9 C25 1.461(13) . ?
C9 H39 1.0000 . ?
C10 C27 1.457(14) . ?
C10 C28 1.519(13) . ?
C10 H18A 1.0000 . ?
C11 C30 1.496(11) . ?
C11 C29 1.494(12) . ?
C11 H20A 1.0000 . ?
C12 C32 1.503(10) . ?
C12 C31 1.507(10) . ?
C12 H16 1.0000 . ?
C13 C34 1.490(11) . ?
C13 C33 1.499(10) . ?
C13 H10A 1.0000 . ?
C14 C35 1.461(12) . ?
C14 C36 1.497(11) . ?
C14 H12 1.0000 . ?
C15 C37 1.476(12) . ?
C15 C38 1.501(14) . ?
C15 H26 1.0000 . ?
C16 C39 1.499(12) . ?
C16 C40 1.514(12) . ?
C16 H31 1.0000 . ?
C17 C42 1.473(12) . ?
C17 C41 1.506(12) . ?
C17 H15 1.0000 . ?
C18 C44 1.491(11) . ?
C18 C43 1.498(11) . ?
C18 H14 1.0000 . ?
C19 C45 1.470(13) . ?
C19 C46 1.491(13) . ?
C19 H49 1.0000 . ?
C20 C47 1.469(14) . ?
C20 C48 1.494(16) . ?
C20 H27 1.0000 . ?
C21 C49 1.486(11) . ?
C21 C50 1.511(11) . ?
C21 H22 1.0000 . ?
C22 C51 1.483(13) . ?
C22 C52 1.498(14) . ?
C22 H37 1.0000 . ?
C23 C54 1.492(12) . ?
C23 C53 1.484(13) . ?
C23 H38 1.0000 . ?
C24 C56 1.491(13) . ?
C24 C55 1.509(12) . ?
C24 H24 1.0000 . ?
C25 H48A 0.9800 . ?
C25 H48B 0.9800 . ?
C25 H48C 0.9800 . ?
C26 H55A 0.9800 . ?
C26 H55B 0.9800 . ?
C26 H55C 0.9800 . ?
C27 H52A 0.9800 . ?
C27 H52B 0.9800 . ?
C27 H52C 0.9800 . ?
C28 H51A 0.9800 . ?
C28 H51B 0.9800 . ?
C28 H51C 0.9800 . ?
C29 H42A 0.9800 . ?
C29 H42B 0.9800 . ?
C29 H42C 0.9800 . ?
C30 H34A 0.9800 . ?
C30 H34B 0.9800 . ?
C30 H34C 0.9800 . ?
C31 H19A 0.9800 . ?
C31 H19B 0.9800 . ?
C31 H19C 0.9800 . ?
C32 H9A 0.9800 . ?
C32 H9B 0.9800 . ?
C32 H9C 0.9800 . ?
C33 H25A 0.9800 . ?
C33 H25B 0.9800 . ?
C33 H25C 0.9800 . ?
C34 H23A 0.9800 . ?
C34 H23B 0.9800 . ?
C34 H23C 0.9800 . ?
C35 H36A 0.9800 . ?
C35 H36B 0.9800 . ?
C35 H36C 0.9800 . ?
C36 H43A 0.9800 . ?
C36 H43B 0.9800 . ?
C36 H43C 0.9800 . ?
C37 H32A 0.9800 . ?
C37 H32B 0.9800 . ?
C37 H32C 0.9800 . ?
C38 H53A 0.9800 . ?
C38 H53B 0.9800 . ?
C38 H53C 0.9800 . ?
C39 H29A 0.9800 . ?
C39 H29B 0.9800 . ?
C39 H29C 0.9800 . ?
C40 H28A 0.9800 . ?
C40 H28B 0.9800 . ?
C40 H28C 0.9800 . ?
C41 H47A 0.9800 . ?
C41 H47B 0.9800 . ?
C41 H47C 0.9800 . ?
C42 H11A 0.9800 . ?
C42 H11B 0.9800 . ?
C42 H11C 0.9800 . ?
C43 H44A 0.9800 . ?
C43 H44B 0.9800 . ?
C43 H44C 0.9800 . ?
C44 H13A 0.9800 . ?
C44 H13B 0.9800 . ?
C44 H13C 0.9800 . ?
C45 H1A 0.9800 . ?
C45 H1B 0.9800 . ?
C45 H1C 0.9800 . ?
C46 H3A 0.9800 . ?
C46 H3B 0.9800 . ?
C46 H3C 0.9800 . ?
C47 H46A 0.9800 . ?
C47 H46B 0.9800 . ?
C47 H46C 0.9800 . ?
C48 H56A 0.9800 . ?
C48 H56B 0.9800 . ?
C48 H56C 0.9800 . ?
C49 H30A 0.9800 . ?
C49 H30B 0.9800 . ?
C49 H30C 0.9800 . ?
C50 H33A 0.9800 . ?
C50 H33B 0.9800 . ?
C50 H33C 0.9800 . ?
C51 H54A 0.9800 . ?
C51 H54B 0.9800 . ?
C51 H54C 0.9800 . ?
C52 H50A 0.9800 . ?
C52 H50B 0.9800 . ?
C52 H50C 0.9800 . ?
C53 H40A 0.9800 . ?
C53 H40B 0.9800 . ?
C53 H40C 0.9800 . ?
C54 H41A 0.9800 . ?
C54 H41B 0.9800 . ?
C54 H41C 0.9800 . ?
C55 H45A 0.9800 . ?
C55 H45B 0.9800 . ?
C55 H45C 0.9800 . ?
C56 H35A 0.9800 . ?
C56 H35B 0.9800 . ?
C56 H35C 0.9800 . ?

loop_
_geom_torsion_atom_site_label_1
_geom_torsion_atom_site_label_2
_geom_torsion_atom_site_label_3
_geom_torsion_atom_site_label_4
_geom_torsion
_geom_torsion_site_symmetry_1
_geom_torsion_site_symmetry_2
_geom_torsion_site_symmetry_3
_geom_torsion_site_symmetry_4
_geom_torsion_publ_flag
N4 Ag3 Ag4 S4 -111.9(3) . . . . ?
N9 Ag3 Ag4 S4 -13.5(2) . . . . ?
S6 Ag3 Ag4 S4 75.98(11) . . . . ?
S3 Ag3 Ag4 S4 -178.93(10) . . . . ?
N4 Ag3 Ag4 S3 67.0(3) . . . . ?
N9 Ag3 Ag4 S3 165.4(2) . . . . ?
S6 Ag3 Ag4 S3 -105.09(8) . . . . ?
N4 Ag3 Ag4 N9 -98.4(4) . . . . ?
S6 Ag3 Ag4 N9 89.5(2) . . . . ?
S3 Ag3 Ag4 N9 -165.4(2) . . . . ?
N7 Ag1 S1 P1 86.8(2) 3_666 . . . ?
S2 Ag1 S1 P1 -91.98(11) . . . . ?
N7 Ag1 S1 Ag2 -163.9(2) 3_666 . . 3_666 ?
S2 Ag1 S1 Ag2 17.29(10) . . . 3_666 ?
N7 Ag1 S2 P2 -63.4(2) 3_666 . . . ?
S1 Ag1 S2 P2 115.34(9) . . . . ?
N7 Ag1 S2 Ag2 -164.8(2) 3_666 . . . ?
S1 Ag1 S2 Ag2 14.02(10) . . . . ?
N2 Ag2 S2 P2 -61.9(2) . . . . ?
S1 Ag2 S2 P2 119.50(10) 3_666 . . . ?
N2 Ag2 S2 Ag1 38.1(2) . . . . ?
S1 Ag2 S2 Ag1 -140.51(8) 3_666 . . . ?
S4 Ag4 S3 P3 -70.5(3) . . . . ?
N9 Ag4 S3 P3 122.53(17) . . . . ?
Ag3 Ag4 S3 P3 111.95(10) . . . . ?
S4 Ag4 S3 Ag3 177.5(2) . . . . ?
N9 Ag4 S3 Ag3 10.58(15) . . . . ?
N4 Ag3 S3 P3 115.9(2) . . . . ?
N9 Ag3 S3 P3 -111.70(19) . . . . ?
S6 Ag3 S3 P3 -10.42(12) . . . . ?
Ag4 Ag3 S3 P3 -100.25(11) . . . . ?
N4 Ag3 S3 Ag4 -143.8(2) . . . . ?
N9 Ag3 S3 Ag4 -11.46(16) . . . . ?
S6 Ag3 S3 Ag4 89.83(7) . . . . ?
S3 Ag4 S4 P4 14.0(3) . . . . ?
N9 Ag4 S4 P4 -178.95(17) . . . . ?
Ag3 Ag4 S4 P4 -169.21(7) . . . . ?
S3 Ag4 S4 Ag6 109.9(2) . . . . ?
N9 Ag4 S4 Ag6 -83.10(16) . . . . ?
Ag3 Ag4 S4 Ag6 -73.36(10) . . . . ?
N16 Ag6 S4 P4 -56.5(2) 3_767 . . . ?
N6 Ag6 S4 P4 85.90(18) . . . . ?
S5 Ag6 S4 P4 -179.31(9) . . . . ?
N16 Ag6 S4 Ag4 -155.9(2) 3_767 . . . ?
N6 Ag6 S4 Ag4 -13.49(17) . . . . ?
S5 Ag6 S4 Ag4 81.30(8) . . . . ?
S6 Ag5 S5 P5 50.0(3) . . . . ?
N6 Ag5 S5 P5 -125.91(17) . . . . ?
S6 Ag5 S5 Ag6 163.5(3) . . . . ?
N6 Ag5 S5 Ag6 -12.46(15) . . . . ?
N16 Ag6 S5 P5 -111.5(2) 3_767 . . . ?
N6 Ag6 S5 P5 113.72(18) . . . . ?
S4 Ag6 S5 P5 16.39(13) . . . . ?
N16 Ag6 S5 Ag5 148.06(18) 3_767 . . . ?
N6 Ag6 S5 Ag5 13.23(16) . . . . ?
S4 Ag6 S5 Ag5 -84.09(7) . . . . ?
S5 Ag5 S6 P6 5.8(3) . . . . ?
N6 Ag5 S6 P6 -178.32(18) . . . . ?
S5 Ag5 S6 Ag3 -98.7(3) . . . . ?
N6 Ag5 S6 Ag3 77.17(16) . . . . ?
N4 Ag3 S6 P6 50.4(2) . . . . ?
N9 Ag3 S6 P6 -82.68(19) . . . . ?
S3 Ag3 S6 P6 175.79(10) . . . . ?
Ag4 Ag3 S6 P6 -134.67(10) . . . . ?
N4 Ag3 S6 Ag5 150.7(2) . . . . ?
N9 Ag3 S6 Ag5 17.62(17) . . . . ?
S3 Ag3 S6 Ag5 -83.91(8) . . . . ?
Ag4 Ag3 S6 Ag5 -34.37(7) . . . . ?
N14 Ag7 S7 P7 141.7(2) 3_767 . . . ?
S8 Ag7 S7 P7 -29.04(14) 3_767 . . . ?
N14 Ag7 S7 Ag8 33.2(2) 3_767 . . . ?
S8 Ag7 S7 Ag8 -137.56(8) 3_767 . . . ?
N12 Ag8 S7 P7 95.0(2) . . . . ?
S8 Ag8 S7 P7 -87.22(12) . . . . ?
N12 Ag8 S7 Ag7 -157.8(2) . . . . ?
S8 Ag8 S7 Ag7 20.04(11) . . . . ?
N12 Ag8 S8 P8 -65.4(2) . . . . ?
S7 Ag8 S8 P8 116.66(10) . . . . ?
N12 Ag8 S8 Ag7 -168.3(2) . . . 3_767 ?
S7 Ag8 S8 Ag7 13.80(12) . . . 3_767 ?
Ag2 S1 P1 O1 -163.9(3) 3_666 . . . ?
Ag1 S1 P1 O1 -59.4(3) . . . . ?
Ag2 S1 P1 O2 83.6(3) 3_666 . . . ?
Ag1 S1 P1 O2 -172.0(3) . . . . ?
Ag2 S1 P1 N1 -42.7(4) 3_666 . . . ?
Ag1 S1 P1 N1 61.8(4) . . . . ?
Ag1 S2 P2 N3 -153.0(3) . . . . ?
Ag2 S2 P2 N3 -50.0(3) . . . . ?
Ag1 S2 P2 O3 -26.5(2) . . . . ?
Ag2 S2 P2 O3 76.5(2) . . . . ?
Ag1 S2 P2 O4 90.9(2) . . . . ?
Ag2 S2 P2 O4 -166.1(2) . . . . ?
Ag4 S3 P3 O5 87.3(2) . . . . ?
Ag3 S3 P3 O5 170.2(2) . . . . ?
Ag4 S3 P3 O6 -160.6(2) . . . . ?
Ag3 S3 P3 O6 -77.6(2) . . . . ?
Ag4 S3 P3 N5 -37.7(3) . . . . ?
Ag3 S3 P3 N5 45.3(3) . . . . ?
Ag4 S4 P4 O7 171.9(2) . . . . ?
Ag6 S4 P4 O7 79.0(3) . . . . ?
Ag4 S4 P4 O8 61.1(3) . . . . ?
Ag6 S4 P4 O8 -31.8(3) . . . . ?
Ag4 S4 P4 N8 -66.0(3) . . . . ?
Ag6 S4 P4 N8 -159.0(3) . . . . ?
Ag5 S5 P5 O9 166.7(2) . . . . ?
Ag6 S5 P5 O9 78.3(2) . . . . ?
Ag5 S5 P5 O10 -80.8(2) . . . . ?
Ag6 S5 P5 O10 -169.2(2) . . . . ?
Ag5 S5 P5 N10 43.9(3) . . . . ?
Ag6 S5 P5 N10 -44.5(3) . . . . ?
Ag5 S6 P6 O11 -64.9(4) . . . . ?
Ag3 S6 P6 O11 30.1(4) . . . . ?
Ag5 S6 P6 O12 -176.5(2) . . . . ?
Ag3 S6 P6 O12 -81.5(3) . . . . ?
Ag5 S6 P6 N11 61.9(4) . . . . ?
Ag3 S6 P6 N11 156.9(4) . . . . ?
Ag7 S7 P7 O14 -165.1(2) . . . . ?
Ag8 S7 P7 O14 -68.1(2) . . . . ?
Ag7 S7 P7 O13 83.0(2) . . . . ?
Ag8 S7 P7 O13 179.9(2) . . . . ?
Ag7 S7 P7 N13 -43.3(3) . . . . ?
Ag8 S7 P7 N13 53.7(3) . . . . ?
Ag8 S8 P8 O16 98.9(3) . . . . ?
Ag7 S8 P8 O16 -159.3(2) 3_767 . . . ?
Ag8 S8 P8 N15 -143.6(3) . . . . ?
Ag7 S8 P8 N15 -41.8(3) 3_767 . . . ?
Ag8 S8 P8 O15 -17.5(2) . . . . ?
Ag7 S8 P8 O15 84.2(2) 3_767 . . . ?
O2 P1 O1 C9 74.5(8) . . . . ?
N1 P1 O1 C9 -170.3(7) . . . . ?
S1 P1 O1 C9 -42.6(8) . . . . ?
O1 P1 O2 C10 -170.1(7) . . . . ?
N1 P1 O2 C10 77.9(7) . . . . ?
S1 P1 O2 C10 -52.2(7) . . . . ?
N3 P2 O3 C11 -48.9(6) . . . . ?
O4 P2 O3 C11 61.4(6) . . . . ?
S2 P2 O3 C11 -177.2(5) . . . . ?
N3 P2 O4 C12 168.7(6) . . . . ?
O3 P2 O4 C12 49.5(6) . . . . ?
S2 P2 O4 C12 -65.9(6) . . . . ?
O6 P3 O5 C13 -85.1(6) . . . . ?
N5 P3 O5 C13 163.6(5) . . . . ?
S3 P3 O5 C13 32.7(6) . . . . ?
O5 P3 O6 C14 -174.4(5) . . . . ?
N5 P3 O6 C14 -62.1(6) . . . . ?
S3 P3 O6 C14 67.6(5) . . . . ?
O8 P4 O7 C15 174.5(6) . . . . ?
N8 P4 O7 C15 -66.4(7) . . . . ?
S4 P4 O7 C15 60.5(7) . . . . ?
O7 P4 O8 C16 68.9(7) . . . . ?
N8 P4 O8 C16 -45.5(8) . . . . ?
S4 P4 O8 C16 -173.9(6) . . . . ?
O10 P5 O9 C17 171.1(5) . . . . ?
N10 P5 O9 C17 58.9(6) . . . . ?
S5 P5 O9 C17 -71.0(6) . . . . ?
O9 P5 O10 C18 84.0(6) . . . . ?
N10 P5 O10 C18 -164.9(5) . . . . ?
S5 P5 O10 C18 -33.9(6) . . . . ?
O12 P6 O11 C19 -32(2) . . . . ?
N11 P6 O11 C19 82(2) . . . . ?
S6 P6 O11 C19 -150(2) . . . . ?
O11 P6 O12 C20 -174.8(8) . . . . ?
N11 P6 O12 C20 66.5(8) . . . . ?
S6 P6 O12 C20 -59.1(7) . . . . ?
O14 P7 O13 C21 177.9(5) . . . . ?
N13 P7 O13 C21 66.3(6) . . . . ?
S7 P7 O13 C21 -63.9(6) . . . . ?
O13 P7 O14 C22 56.2(7) . . . . ?
N13 P7 O14 C22 171.1(7) . . . . ?
S7 P7 O14 C22 -60.6(7) . . . . ?
O16 P8 O15 C23 63.0(7) . . . . ?
N15 P8 O15 C23 -48.7(7) . . . . ?
S8 P8 O15 C23 -177.2(6) . . . . ?
N15 P8 O16 C24 -171.8(7) . . . . ?
O15 P8 O16 C24 68.4(7) . . . . ?
S8 P8 O16 C24 -45.2(7) . . . . ?
O1 P1 N1 C1 132.3(8) . . . . ?
O2 P1 N1 C1 -117.7(8) . . . . ?
S1 P1 N1 C1 8.4(9) . . . . ?
S1 Ag2 N2 C1 151.1(9) 3_666 . . . ?
S2 Ag2 N2 C1 -27.9(10) . . . . ?
O3 P2 N3 C2 -81.4(7) . . . . ?
O4 P2 N3 C2 163.6(7) . . . . ?
S2 P2 N3 C2 40.3(8) . . . . ?
O5 P3 N5 C3 -97.4(6) . . . . ?
O6 P3 N5 C3 154.4(6) . . . . ?
S3 P3 N5 C3 29.3(7) . . . . ?
N16 Ag6 N6 C3 92.8(15) 3_767 . . . ?
S4 Ag6 N6 C3 -40.1(15) . . . . ?
S5 Ag6 N6 C3 -152.2(15) . . . . ?
N16 Ag6 N6 Ag5 -127.6(3) 3_767 . . . ?
S4 Ag6 N6 Ag5 99.54(14) . . . . ?
S5 Ag6 N6 Ag5 -12.60(15) . . . . ?
S6 Ag5 N6 C3 -0.9(6) . . . . ?
S5 Ag5 N6 C3 178.0(6) . . . . ?
S6 Ag5 N6 Ag6 -165.11(13) . . . . ?
S5 Ag5 N6 Ag6 13.81(16) . . . . ?
O7 P4 N8 C4 161.8(7) . . . . ?
O8 P4 N8 C4 -86.6(8) . . . . ?
S4 P4 N8 C4 37.3(8) . . . . ?
N4 Ag3 N9 C5 -89.5(13) . . . . ?
S6 Ag3 N9 C5 35.8(13) . . . . ?
S3 Ag3 N9 C5 147.2(13) . . . . ?
Ag4 Ag3 N9 C5 136.4(14) . . . . ?
N4 Ag3 N9 Ag4 134.1(2) . . . . ?
S6 Ag3 N9 Ag4 -100.57(14) . . . . ?
S3 Ag3 N9 Ag4 10.87(15) . . . . ?
S4 Ag4 N9 C5 12.4(6) . . . . ?
S3 Ag4 N9 C5 -171.1(6) . . . . ?
Ag3 Ag4 N9 C5 -159.2(7) . . . . ?
S4 Ag4 N9 Ag3 171.58(14) . . . . ?
S3 Ag4 N9 Ag3 -11.92(17) . . . . ?
O9 P5 N10 C5 -154.9(6) . . . . ?
O10 P5 N10 C5 96.5(7) . . . . ?
S5 P5 N10 C5 -29.8(8) . . . . ?
O11 P6 N11 C6 94.1(9) . . . . ?
O12 P6 N11 C6 -154.4(8) . . . . ?
S6 P6 N11 C6 -30.4(9) . . . . ?
S7 Ag8 N12 C6 75(2) . . . . ?
S8 Ag8 N12 C6 -103(2) . . . . ?
O14 P7 N13 C7 133.8(7) . . . . ?
O13 P7 N13 C7 -117.0(7) . . . . ?
S7 P7 N13 C7 9.0(9) . . . . ?
O16 P8 N15 C8 154.7(7) . . . . ?
O15 P8 N15 C8 -89.6(8) . . . . ?
S8 P8 N15 C8 31.2(8) . . . . ?
P1 O1 C9 C26 -91.4(10) . . . . ?
P1 O1 C9 C25 145.6(7) . . . . ?
P1 O2 C10 C27 121.9(9) . . . . ?
P1 O2 C10 C28 -115.2(8) . . . . ?
P2 O3 C11 C30 94.8(8) . . . . ?
P2 O3 C11 C29 -142.8(6) . . . . ?
P2 O4 C12 C32 99.7(6) . . . . ?
P2 O4 C12 C31 -138.3(5) . . . . ?
P3 O5 C13 C34 61.6(8) . . . . ?
P3 O5 C13 C33 -174.8(5) . . . . ?
P3 O6 C14 C35 -118.7(7) . . . . ?
P3 O6 C14 C36 118.5(7) . . . . ?
P4 O7 C15 C37 118.5(8) . . . . ?
P4 O7 C15 C38 -121.7(8) . . . . ?
P4 O8 C16 C39 -81.2(10) . . . . ?
P4 O8 C16 C40 156.5(6) . . . . ?
P5 O9 C17 C42 117.4(7) . . . . ?
P5 O9 C17 C41 -118.6(8) . . . . ?
P5 O10 C18 C44 -68.0(8) . . . . ?
P5 O10 C18 C43 169.8(6) . . . . ?
P6 O11 C19 C45 -157.0(15) . . . . ?
P6 O11 C19 C46 41(3) . . . . ?
P6 O12 C20 C47 -110.4(9) . . . . ?
P6 O12 C20 C48 129.5(9) . . . . ?
P7 O13 C21 C49 113.7(6) . . . . ?
P7 O13 C21 C50 -123.5(6) . . . . ?
P7 O14 C22 C51 -124.5(7) . . . . ?
P7 O14 C22 C52 113.6(8) . . . . ?
P8 O15 C23 C54 88.3(9) . . . . ?
P8 O15 C23 C53 -148.1(7) . . . . ?
P8 O16 C24 C56 128.1(7) . . . . ?
P8 O16 C24 C55 -112.2(7) . . . . ?
